data_4513249
loop_
_publ_author_name
'Barboiu, Mihail'
'Dumitrescu, Dan'
'Petit, Eddy'
'Legrand, Yves-Marie'
'van der Lee, Arie'

_publ_section_title
;
 Crystallization-Driven Multicomponent Encapsulation of Coulombically
 Repulsive Guests
;
_journal_issue 7
_journal_name_full 'Crystal Growth &amp; Design'
_journal_page_first 3525
_journal_paper_doi 10.1021/acs.cgd.5b00596
_journal_volume 15
_journal_year 2015
_chemical_formula_moiety 'C28 H19 Na O17 S4, C6 H7 N2, 2(C H7 N4), 3(H2O)'
_chemical_formula_sum 'C36 H40 N10 Na O20 S4'
_chemical_formula_weight 1084.05
_space_group_IT_number 14
_symmetry_cell_setting monoclinic
_symmetry_space_group_name_Hall '-P 2yn'
_symmetry_space_group_name_H-M 'P 1 21/n 1'
_atom_sites_solution_hydrogens difmap
_atom_sites_solution_primary iterative
_cell_angle_alpha 90
_cell_angle_beta 95.903(4)
_cell_angle_gamma 90
_cell_formula_units_Z 4
_cell_length_a 11.7300(5)
_cell_length_b 30.0399(11)
_cell_length_c 14.0781(7)
_cell_measurement_reflns_used 7653
_cell_measurement_temperature 175
_cell_measurement_theta_max 28.7730
_cell_measurement_theta_min 1.8740
_cell_volume 4934.4(4)
_computing_cell_refinement
;
CrysAlisPro, Agilent Technologies,
Version 1.171.36.28 (release 01-02-2013 CrysAlis171 .NET)
(compiled Feb  1 2013,16:14:44)
;
_computing_data_collection
;
CrysAlisPro, Agilent Technologies,
Version 1.171.36.28 (release 01-02-2013 CrysAlis171 .NET)
(compiled Feb  1 2013,16:14:44)
;
_computing_data_reduction
;
CrysAlisPro, Agilent Technologies,
Version 1.171.36.28 (release 01-02-2013 CrysAlis171 .NET)
(compiled Feb  1 2013,16:14:44)
;
_computing_molecular_graphics 'CAMERON (Watkin et al., 1996)'
_computing_publication_material 'CRYSTALS (Betteridge et al., 2003)'
_computing_structure_refinement 'CRYSTALS (Betteridge et al., 2003)'
_computing_structure_solution 'Superflip (Palatinus & Chapuis, 2007)'
_diffrn_ambient_temperature 175
_diffrn_detector_area_resol_mean 8.0072
_diffrn_measured_fraction_theta_full 0.959
_diffrn_measured_fraction_theta_max 0.872
_diffrn_measurement_details
;
  1 omega   -8.00   60.00   1.0000  110.5300
omega____ theta____ kappa____ phi______ frames
    -       17.9231   38.0000   90.0000 68

  2 omega  -17.00   24.00   1.0000  110.5300
omega____ theta____ kappa____ phi______ frames
    -      -18.7043 -100.0000   60.0000 41

  3 omega  -74.00  -22.00   1.0000  110.5300
omega____ theta____ kappa____ phi______ frames
    -      -18.7043    0.0000  -60.0000 52

  4 omega    4.00   50.00   1.0000  110.5300
omega____ theta____ kappa____ phi______ frames
    -      -18.7043    0.0000  -60.0000 46

  5 omega  -16.00   23.00   1.0000  110.5300
omega____ theta____ kappa____ phi______ frames
    -      -18.7043 -100.0000 -150.0000 39

;
_diffrn_measurement_device Area
_diffrn_measurement_device_type 'Xcalibur, Sapphire3, Gemini'
_diffrn_measurement_method '\w scans'
_diffrn_orient_matrix_UB_11 -0.0153481000
_diffrn_orient_matrix_UB_12 0.0216284000
_diffrn_orient_matrix_UB_13 -0.0170664000
_diffrn_orient_matrix_UB_21 -0.0587448000
_diffrn_orient_matrix_UB_22 -0.0051741000
_diffrn_orient_matrix_UB_23 0.0017949000
_diffrn_orient_matrix_UB_31 0.0033687000
_diffrn_orient_matrix_UB_32 0.0079040000
_diffrn_orient_matrix_UB_33 0.0476637000
_diffrn_radiation_monochromator graphite
_diffrn_radiation_source 'Enhance (Mo) X-ray Source'
_diffrn_radiation_type 'Mo K\a'
_diffrn_radiation_wavelength 0.71073
_diffrn_reflns_av_R_equivalents 0.030
_diffrn_reflns_av_sigmaI/netI 0.0471
_diffrn_reflns_limit_h_max 14
_diffrn_reflns_limit_h_min -11
_diffrn_reflns_limit_k_max 26
_diffrn_reflns_limit_k_min -40
_diffrn_reflns_limit_l_max 14
_diffrn_reflns_limit_l_min -18
_diffrn_reflns_number 24304
_diffrn_reflns_theta_full 25.249
_diffrn_reflns_theta_max 29.022
_diffrn_reflns_theta_min 1.604
_exptl_absorpt_coefficient_mu 0.286
_exptl_absorpt_correction_T_max 1.00000
_exptl_absorpt_correction_T_min 0.92751
_exptl_absorpt_correction_type multi-scan
_exptl_absorpt_process_details
;
CrysAlisPro, Agilent Technologies,
Version 1.171.36.28 (release 01-02-2013 CrysAlis171 .NET)
(compiled Feb  1 2013,16:14:44)
Empirical absorption correction using spherical harmonics,
 implemented in SCALE3 ABSPACK scaling algorithm.
;
_exptl_crystal_colour red
_exptl_crystal_density_diffrn 1.459
_exptl_crystal_density_method 'not measured'
_exptl_crystal_description prism
_exptl_crystal_F_000 2244
_exptl_crystal_size_max 0.600
_exptl_crystal_size_mid 0.600
_exptl_crystal_size_min 0.300
_refine_diff_density_max 2.26
_refine_diff_density_min -1.22
_refine_ls_extinction_method None
_refine_ls_goodness_of_fit_ref 1.0500
_refine_ls_hydrogen_treatment constr
_refine_ls_matrix_type full
_refine_ls_number_parameters 667
_refine_ls_number_reflns 9148
_refine_ls_number_restraints 189
_refine_ls_R_factor_all 0.1489
_refine_ls_R_factor_gt 0.1304
_refine_ls_shift/su_max 0.0002578
_refine_ls_shift/su_mean 0.0000205
_refine_ls_structure_factor_coef F
_refine_ls_weighting_details
;
 Method, part 1, Chebychev polynomial, (Watkin, 1994, Prince, 1982) 
 [weight] = 1.0/[A~0~*T~0~(x)+A~1~*T~1~(x) ... +A~n-1~]*T~n-1~(x)] 
 where A~i~ are the Chebychev coefficients listed below and x= Fcalc/Fmax 
 Method = Robust Weighting (Prince, 1982) 
 W = [weight] * [1-(deltaF/6*sigmaF)^2^]^2^ 
 A~i~ are: 
 25.5 20.8 20.7 9.01 
;
_refine_ls_weighting_scheme calc
_refine_ls_wR_factor_all 0.1455
_refine_ls_wR_factor_gt 0.1347
_refine_ls_wR_factor_ref 0.1347
_reflns_limit_h_max 14
_reflns_limit_h_min -14
_reflns_limit_k_max 40
_reflns_limit_k_min 0
_reflns_limit_l_max 18
_reflns_limit_l_min 0
_reflns_number_gt 9148
_reflns_number_total 11452
_reflns_threshold_expression I>2.0\s(I)
_oxford_diffrn_Wilson_B_factor 2.39
_oxford_diffrn_Wilson_scale 0.33
_oxford_refine_ls_r_factor_ref 0.1304
_oxford_refine_ls_scale 2.076(7)
_oxford_reflns_number_all 11452
_oxford_reflns_threshold_expression_ref I>2.0\s(I)
_cod_data_source_file cg5b00596_si_001.cif
_cod_data_source_block 1
_cod_depositor_comments 'Adding full bibliography for 4513247--4513249.cif.'
_cod_original_sg_symbol_H-M 'P 21/n '
_cod_database_code 4513249
_cell_oxdiff_length_a 11.7265(5)
_cell_oxdiff_length_b 30.0532(13)
_cell_oxdiff_length_c 14.0763(4)
_cell_oxdiff_angle_alpha 89.925(3)
_cell_oxdiff_angle_beta 95.907(3)
_cell_oxdiff_angle_gamma 89.953(4)
_cell_oxdiff_volume 4934.4(3)
_montpellier_reflns_maxres 0.73
_montpellier_reflns_completeness_maxres 87.23
_montpellier_reflns_redundancy_maxres 2.11

loop_
_symmetry_equiv_pos_as_xyz
x,y,z
-x,-y,-z
x+1/2,-y+1/2,z+1/2
-x+1/2,y+1/2,-z+1/2

loop_
_atom_site_label
_atom_site_type_symbol
_atom_site_fract_x
_atom_site_fract_y
_atom_site_fract_z
_atom_site_U_iso_or_equiv
_atom_site_occupancy
_atom_site_adp_type
_atom_site_refinement_flags_posn
_atom_site_refinement_flags_adp
S1 S 0.11258(10) 0.38503(4) 0.20116(8) 0.0271 1.0000 Uani . U
O2 O 0.1815(3) 0.42465(12) 0.1898(3) 0.0408 1.0000 Uani . U
O3 O 0.0992(5) 0.37756(14) 0.3014(3) 0.0515 1.0000 Uani . U
Na4 Na 0.00842(18) 0.34066(6) 0.41146(15) 0.0336 1.0000 Uani . U
O5 O -0.0942(3) 0.27575(11) 0.4031(2) 0.0292 1.0000 Uani . U
C6 C -0.1147(4) 0.23663(14) 0.3569(3) 0.0225 1.0000 Uani . U
C7 C -0.0373(4) 0.22130(15) 0.2943(3) 0.0237 1.0000 Uani . U
C8 C 0.0710(4) 0.24701(15) 0.2783(3) 0.0250 1.0000 Uani . U
C9 C 0.1725(4) 0.22793(14) 0.3402(3) 0.0218 1.0000 Uani . U
C10 C 0.2031(3) 0.24324(14) 0.4341(3) 0.0213 1.0000 Uani . U
O11 O 0.1533(3) 0.28149(11) 0.4621(2) 0.0289 1.0000 Uani . U
C12 C 0.2844(3) 0.22024(14) 0.4957(3) 0.0216 1.0000 Uani . U
C13 C 0.3414(4) 0.18389(15) 0.4606(3) 0.0240 1.0000 Uani . U
C14 C 0.3177(4) 0.17107(15) 0.3668(3) 0.0246 1.0000 Uani . U
C15 C 0.2322(4) 0.19237(15) 0.3081(3) 0.0254 1.0000 Uani . U
H151 H 0.2149 0.1821 0.2461 0.0311 1.0000 Uiso R .
S16 S 0.39447(11) 0.12677(4) 0.32113(9) 0.0333 1.0000 Uani . U
O17 O 0.5064(3) 0.12568(14) 0.3764(3) 0.0484 1.0000 Uani . U
O18 O 0.3974(5) 0.1363(2) 0.2206(3) 0.0726 1.0000 Uani . U
O19 O 0.3297(4) 0.08627(14) 0.3347(4) 0.0595 1.0000 Uani . U
H131 H 0.3952 0.1685 0.5002 0.0293 1.0000 Uiso R .
C20 C 0.3099(4) 0.23397(17) 0.5996(3) 0.0270 1.0000 Uani . U
C21 C 0.2319(3) 0.21158(15) 0.6656(3) 0.0229 1.0000 Uani . U
C22 C 0.1251(3) 0.22993(14) 0.6791(3) 0.0217 1.0000 Uani . U
O23 O 0.0897(3) 0.26755(10) 0.6307(2) 0.0261 1.0000 Uani . U
C24 C 0.0545(3) 0.21111(14) 0.7432(3) 0.0214 1.0000 Uani . U
C25 C -0.0581(4) 0.23234(15) 0.7613(3) 0.0231 1.0000 Uani . U
C26 C -0.1579(3) 0.21407(14) 0.6948(3) 0.0205 1.0000 Uani . U
C27 C -0.1841(3) 0.23220(13) 0.6026(3) 0.0200 1.0000 Uani . U
O28 O -0.1251(3) 0.26723(11) 0.5759(2) 0.0258 1.0000 Uani . U
C29 C -0.2727(3) 0.21282(14) 0.5392(3) 0.0218 1.0000 Uani . U
C30 C -0.3339(4) 0.17736(14) 0.5711(3) 0.0231 1.0000 Uani . U
C31 C -0.3104(4) 0.16035(13) 0.6624(3) 0.0218 1.0000 Uani . U
C32 C -0.2213(4) 0.17864(14) 0.7243(3) 0.0227 1.0000 Uani . U
H321 H -0.2044 0.1671 0.7859 0.0283 1.0000 Uiso R .
H301 H -0.3919 0.1644 0.5295 0.0281 1.0000 Uiso R .
C33 C -0.2980(4) 0.22934(16) 0.4379(3) 0.0259 1.0000 Uani . U
C34 C -0.2143(4) 0.21219(15) 0.3713(3) 0.0242 1.0000 Uani . U
C35 C -0.2343(4) 0.17225(16) 0.3240(3) 0.0289 1.0000 Uani . U
C36 C -0.1559(4) 0.15661(16) 0.2638(4) 0.0306 1.0000 Uani . U
C37 C -0.0589(4) 0.18090(15) 0.2488(3) 0.0266 1.0000 Uani . U
H371 H -0.0060 0.1703 0.2084 0.0317 1.0000 Uiso R .
S38 S -0.18188(14) 0.10605(5) 0.20216(12) 0.0484 1.0000 Uani . U
O39 O -0.2502(11) 0.0797(3) 0.2526(8) 0.1937 1.0000 Uani . U
O40 O -0.0768(6) 0.0864(3) 0.1862(8) 0.1375 1.0000 Uani . U
O41 O -0.2371(9) 0.1169(3) 0.1107(6) 0.1408 1.0000 Uani . U
H351 H -0.2997 0.1558 0.3323 0.0349 1.0000 Uiso R .
H332 H -0.3739 0.2194 0.4130 0.0324 1.0000 Uiso R .
H331 H -0.2948 0.2617 0.4385 0.0319 1.0000 Uiso R .
H251 H -0.0729 0.2258 0.8258 0.0279 1.0000 Uiso R .
H252 H -0.0534 0.2642 0.7525 0.0281 1.0000 Uiso R .
C42 C 0.0913(4) 0.17193(15) 0.7910(3) 0.0239 1.0000 Uani . U
C43 C 0.1957(4) 0.15333(15) 0.7755(3) 0.0263 1.0000 Uani . U
C44 C 0.2661(4) 0.17274(16) 0.7139(3) 0.0267 1.0000 Uani . U
H441 H 0.3369 0.1593 0.7057 0.0332 1.0000 Uiso R .
S45 S 0.24210(11) 0.10451(4) 0.83823(10) 0.0353 1.0000 Uani . U
O46 O 0.3495(4) 0.11287(17) 0.8904(4) 0.0724 1.0000 Uani . U
O47 O 0.2526(7) 0.06981(19) 0.7684(5) 0.0971 1.0000 Uani . U
O48 O 0.1540(5) 0.0928(2) 0.8971(5) 0.0842 1.0000 Uani . U
H421 H 0.0461 0.1586 0.8333 0.0291 1.0000 Uiso R .
H202 H 0.3015 0.2656 0.6046 0.0318 1.0000 Uiso R .
H201 H 0.3882 0.2259 0.6217 0.0317 1.0000 Uiso R .
H81 H 0.0869 0.2443 0.2127 0.0299 1.0000 Uiso R .
H82 H 0.0612 0.2785 0.2931 0.0300 1.0000 Uiso R .
O49 O 0.0344(4) 0.36287(15) 0.5696(3) 0.0505 1.0000 Uani . U
O50 O 0.0043(3) 0.38642(14) 0.1415(3) 0.0448 1.0000 Uani . U
O51 O -0.400(2) 0.4899(6) 0.4981(11) 0.1336 0.5000 Uani . .
O52 O -0.2551(15) 0.3415(4) 0.5656(9) 0.0712 0.5000 Uani . U
O53 O -0.3220(15) 0.3366(6) 0.5688(11) 0.0909 0.5000 Uani . U
O54 O 0.416(3) 0.3370(6) 0.4829(11) 0.1941 0.5000 Uani . .
O55 O -0.3509(11) 0.4169(8) -0.3191(12) 0.1460 0.5000 Uani . .
O56 O 0.419(2) 0.4347(7) 0.4428(17) 0.1503 0.5000 Uani . .
N57 N 0.0394(6) 0.46850(18) 0.3827(5) 0.0628 1.0000 Uani . U
C58 C -0.0125(7) 0.50622(18) 0.3659(5) 0.0523 1.0000 Uani . U
N59 N 0.0373(7) 0.5447(2) 0.3870(5) 0.0743 1.0000 Uani . U
N60 N 0.1439(8) 0.5475(3) 0.4258(6) 0.0904 1.0000 Uani . U
H601 H 0.1585 0.5595 0.4819 0.1091 1.0000 Uiso R .
H602 H 0.1814 0.5719 0.4215 0.1092 1.0000 Uiso R .
H591 H -0.0042 0.5685 0.3820 0.0891 1.0000 Uiso R .
N61 N -0.1210(7) 0.50690(19) 0.3278(5) 0.0699 1.0000 Uani . U
H612 H -0.1589 0.4825 0.3175 0.0840 1.0000 Uiso R .
H611 H -0.1518 0.5315 0.3073 0.0841 1.0000 Uiso R .
H571 H 0.1119 0.4676 0.4051 0.0752 1.0000 Uiso R .
H572 H 0.0055 0.4440 0.3655 0.0748 1.0000 Uiso R .
N62 N 0.0421(4) 0.50365(14) 0.1330(4) 0.0383 1.0000 Uani . U
C63 C -0.0663(5) 0.50415(16) 0.0989(4) 0.0336 1.0000 Uani . U
N64 N -0.1157(4) 0.54327(15) 0.0748(4) 0.0425 1.0000 Uani . U
N65 N -0.2318(5) 0.5456(2) 0.0414(5) 0.0647 1.0000 Uani . U
H641 H -0.0787 0.5676 0.0886 0.0522 1.0000 Uiso R .
N66 N -0.1267(5) 0.46709(16) 0.0882(4) 0.0466 1.0000 Uani . U
H661 H -0.1978 0.4676 0.0649 0.0561 1.0000 Uiso R .
H662 H -0.0934 0.4415 0.0998 0.0560 1.0000 Uiso R .
H621 H 0.0754 0.5284 0.1493 0.0459 1.0000 Uiso R .
H622 H 0.0759 0.4794 0.1479 0.0459 1.0000 Uiso R .
N67 N 0.3866(8) 0.5620(3) -0.0380(13) 0.1760 1.0000 Uani . U
C68 C 0.3690(7) 0.5977(3) 0.0024(9) 0.0874 1.0000 Uani . U
C69 C 0.4432(7) 0.6331(2) 0.0075(9) 0.0817 1.0000 Uani . U
C70 C 0.5385(7) 0.6304(3) -0.0334(7) 0.0693 1.0000 Uani . U
C71 C 0.5462(8) 0.5974(4) -0.0953(7) 0.0797 1.0000 Uani . U
C72 C 0.4722(9) 0.5634(4) -0.1005(11) 0.1084 1.0000 Uani . U
C73 C 0.492(2) 0.5276(8) -0.1820(16) 0.2196 1.0000 Uani . U
N74 N 0.4208(17) 0.5063(5) -0.2105(13) 0.2347 1.0000 Uani . U
H741 H 0.4404 0.4969 -0.2817 0.3470 1.0000 Uiso R .
H743 H 0.3464 0.5276 -0.2104 0.3470 1.0000 Uiso R .
H742 H 0.4204 0.4786 -0.1611 0.3470 1.0000 Uiso R .
H711 H 0.6040 0.5982 -0.1378 0.0964 1.0000 Uiso R .
H701 H 0.5995 0.6508 -0.0185 0.0829 1.0000 Uiso R .
H691 H 0.4254 0.6595 0.0401 0.0979 1.0000 Uiso R .
H681 H 0.2998 0.6007 0.0316 0.1018 1.0000 Uiso R .
H651 H -0.2661 0.5736 0.0246 0.0768 1.0000 Uiso R .
H652 H -0.2769 0.5190 0.0353 0.0768 1.0000 Uiso R .
H111 H 0.1453 0.2799 0.5199 0.0500 1.0000 Uiso R .
H281 H -0.1186 0.2720 0.5001 0.0500 1.0000 Uiso R .
H231 H 0.0019 0.2721 0.6140 0.0500 1.0000 Uiso R .

loop_
_atom_site_aniso_label
_atom_site_aniso_U_11
_atom_site_aniso_U_22
_atom_site_aniso_U_33
_atom_site_aniso_U_23
_atom_site_aniso_U_13
_atom_site_aniso_U_12
S1 0.0271(5) 0.0213(5) 0.0346(6) 0.0013(4) 0.0119(4) 0.0027(4)
O2 0.0377(19) 0.0231(15) 0.063(2) 0.0006(16) 0.0137(17) -0.0015(13)
O3 0.083(3) 0.035(2) 0.0416(16) 0.0043(15) 0.0314(19) 0.0074(19)
Na4 0.0382(10) 0.0240(9) 0.0390(10) 0.0031(7) 0.0059(8) -0.0022(7)
O5 0.0307(16) 0.0254(14) 0.0311(17) 0.0042(11) 0.0018(13) -0.0052(11)
C6 0.0243(18) 0.0183(16) 0.024(2) 0.0104(13) -0.0011(14) 0.0000(13)
C7 0.0211(17) 0.0261(18) 0.023(2) 0.0089(14) -0.0027(13) -0.0013(14)
C8 0.0275(18) 0.0242(19) 0.023(2) 0.0109(15) 0.0013(14) -0.0038(14)
C9 0.0206(17) 0.0233(18) 0.0217(16) 0.0071(13) 0.0026(13) -0.0070(13)
C10 0.0183(18) 0.0210(17) 0.0248(16) 0.0045(13) 0.0034(13) -0.0060(12)
O11 0.0314(16) 0.0271(15) 0.0280(16) -0.0008(11) 0.0029(12) 0.0005(11)
C12 0.0160(17) 0.0264(18) 0.0226(16) 0.0032(13) 0.0034(13) -0.0054(13)
C13 0.0170(19) 0.027(2) 0.0278(17) 0.0034(14) 0.0031(14) -0.0018(14)
C14 0.0219(19) 0.0244(18) 0.0288(18) 0.0018(14) 0.0082(14) -0.0030(13)
C15 0.026(2) 0.027(2) 0.0241(19) 0.0035(14) 0.0058(14) -0.0058(14)
S16 0.0292(6) 0.0328(6) 0.0391(7) -0.0053(5) 0.0090(5) 0.0040(5)
O17 0.0291(16) 0.043(2) 0.072(3) -0.016(2) 0.0014(15) 0.0094(15)
O18 0.091(4) 0.091(4) 0.0391(18) -0.003(2) 0.024(2) 0.037(3)
O19 0.038(2) 0.0290(17) 0.113(4) -0.010(2) 0.016(2) 0.0012(14)
C20 0.0166(18) 0.037(2) 0.0266(18) -0.0021(15) -0.0001(14) -0.0050(16)
C21 0.0168(16) 0.032(2) 0.0189(18) -0.0032(14) -0.0016(13) -0.0004(14)
C22 0.0198(17) 0.0221(17) 0.0225(19) -0.0047(13) -0.0011(13) -0.0014(13)
O23 0.0249(15) 0.0248(14) 0.0280(16) -0.0004(11) 0.0008(12) 0.0027(12)
C24 0.0177(16) 0.0258(18) 0.0201(19) -0.0070(13) -0.0003(13) 0.0000(13)
C25 0.0219(17) 0.026(2) 0.0215(19) -0.0078(15) 0.0018(13) 0.0022(14)
C26 0.0147(16) 0.0222(18) 0.0248(17) -0.0051(13) 0.0033(13) 0.0046(13)
C27 0.0166(17) 0.0180(17) 0.0257(16) -0.0046(13) 0.0039(12) 0.0027(12)
O28 0.0216(14) 0.0261(15) 0.0297(16) 0.0009(12) 0.0027(12) -0.0026(11)
C29 0.0162(17) 0.0226(18) 0.0264(17) -0.0002(14) 0.0012(13) 0.0035(13)
C30 0.0167(18) 0.0237(19) 0.0292(18) -0.0058(14) 0.0046(14) -0.0005(14)
C31 0.0192(17) 0.0173(16) 0.0303(18) -0.0039(13) 0.0086(13) 0.0015(12)
C32 0.0213(18) 0.0212(18) 0.026(2) -0.0028(14) 0.0056(14) 0.0043(13)
C33 0.0177(18) 0.031(2) 0.0277(18) 0.0039(15) -0.0030(14) 0.0023(16)
C34 0.0189(17) 0.0255(18) 0.027(2) 0.0061(14) -0.0016(14) 0.0000(14)
C35 0.028(2) 0.030(2) 0.028(2) 0.0037(15) -0.0011(15) -0.0090(16)
C36 0.030(2) 0.0289(19) 0.031(2) -0.0022(15) -0.0029(16) -0.0047(15)
C37 0.0261(19) 0.0262(18) 0.026(2) 0.0050(15) -0.0016(16) 0.0021(14)
S38 0.0490(8) 0.0362(7) 0.0612(9) -0.0173(6) 0.0115(7) -0.0146(6)
O39 0.327(12) 0.097(6) 0.191(7) -0.089(5) 0.187(9) -0.141(7)
O40 0.063(3) 0.100(5) 0.245(10) -0.116(6) -0.005(4) 0.011(3)
O41 0.192(9) 0.110(6) 0.101(4) -0.058(3) -0.078(5) 0.033(5)
C42 0.0217(18) 0.0281(19) 0.022(2) -0.0028(14) 0.0023(15) 0.0010(14)
C43 0.0218(18) 0.0273(18) 0.029(2) 0.0010(14) 0.0000(15) 0.0036(14)
C44 0.0200(19) 0.033(2) 0.027(2) -0.0029(15) 0.0026(15) 0.0043(15)
S45 0.0302(6) 0.0326(6) 0.0430(7) 0.0097(5) 0.0035(5) 0.0064(5)
O46 0.054(2) 0.053(2) 0.102(4) 0.041(2) -0.033(2) -0.0194(19)
O47 0.162(6) 0.048(3) 0.078(4) -0.013(2) -0.009(3) 0.040(4)
O48 0.056(3) 0.070(3) 0.133(5) 0.064(3) 0.046(3) 0.024(3)
O49 0.063(3) 0.047(2) 0.0420(17) -0.0049(16) 0.0049(18) 0.0097(19)
O50 0.0277(16) 0.040(2) 0.066(2) -0.0115(19) 0.0020(14) 0.0109(15)
O51 0.22(2) 0.090(11) 0.081(10) -0.012(8) -0.035(12) 0.053(12)
O52 0.118(11) 0.048(6) 0.058(7) -0.006(4) 0.054(8) 0.005(7)
O53 0.097(9) 0.114(12) 0.067(8) 0.024(8) 0.036(8) 0.044(10)
O54 0.41(4) 0.125(14) 0.071(9) -0.072(10) 0.132(16) -0.136(19)
O55 0.053(7) 0.25(2) 0.127(13) 0.130(15) -0.021(7) -0.027(10)
O56 0.165(18) 0.123(15) 0.173(19) -0.059(14) 0.070(16) -0.014(14)
N57 0.093(4) 0.032(2) 0.067(4) -0.007(2) 0.019(3) 0.004(2)
C58 0.093(3) 0.0201(19) 0.050(4) -0.004(2) 0.035(3) -0.006(2)
N59 0.110(4) 0.033(2) 0.084(5) -0.010(3) 0.029(4) -0.020(3)
N60 0.124(5) 0.061(4) 0.085(5) -0.021(4) 0.007(4) -0.018(4)
N61 0.093(3) 0.028(3) 0.092(5) 0.006(3) 0.027(3) 0.002(3)
N62 0.0368(19) 0.0218(19) 0.057(3) 0.0059(18) 0.0060(19) 0.0005(16)
C63 0.038(2) 0.0275(18) 0.036(3) 0.0000(18) 0.0069(19) -0.0015(15)
N64 0.041(2) 0.0282(18) 0.057(3) -0.0026(19) -0.004(2) 0.0002(17)
N65 0.042(2) 0.039(3) 0.109(5) -0.012(3) -0.013(3) 0.002(2)
N66 0.046(3) 0.029(2) 0.063(3) -0.002(2) -0.001(2) -0.0057(18)
N67 0.082(6) 0.048(4) 0.41(2) -0.068(7) 0.105(9) -0.029(4)
C68 0.040(4) 0.057(4) 0.170(10) -0.013(5) 0.036(5) -0.008(3)
C69 0.054(4) 0.034(3) 0.157(9) -0.019(4) 0.011(4) 0.001(3)
C70 0.059(4) 0.054(4) 0.094(6) 0.016(3) 0.003(3) -0.031(3)
C71 0.065(5) 0.101(6) 0.073(5) 0.009(4) 0.008(4) 0.007(4)
C72 0.063(5) 0.086(6) 0.171(10) -0.060(6) -0.012(5) 0.015(4)
C73 0.203(15) 0.220(17) 0.209(16) -0.155(15) -0.108(10) 0.097(10)
N74 0.259(17) 0.133(10) 0.269(19) -0.125(12) -0.181(16) 0.116(10)

loop_
_atom_type_symbol
_atom_type_scat_dispersion_real
_atom_type_scat_dispersion_imag
_atom_type_scat_Cromer_Mann_a1
_atom_type_scat_Cromer_Mann_b1
_atom_type_scat_Cromer_Mann_a2
_atom_type_scat_Cromer_Mann_b2
_atom_type_scat_Cromer_Mann_a3
_atom_type_scat_Cromer_Mann_b3
_atom_type_scat_Cromer_Mann_a4
_atom_type_scat_Cromer_Mann_b4
_atom_type_scat_Cromer_Mann_c
_atom_type_scat_source
C 0.0033 0.0016 2.3100 20.8439 1.0200 10.2075 1.5886 0.5687 0.8650 51.6512 0.2156 'International Tables Vol C 4.2.6.8 and 6.1.1.4'
H 0.0000 0.0000 0.4930 10.5109 0.3229 26.1257 0.1402 3.1424 0.0408 57.7998 0.0030 'International Tables Vol C 4.2.6.8 and 6.1.1.4'
N 0.0061 0.0033 12.2126 0.0057 3.1322 9.8933 2.0125 28.9975 1.1663 0.5826 -11.5290 'International Tables Vol C 4.2.6.8 and 6.1.1.4'
O 0.0106 0.0060 3.0485 13.2771 2.2868 5.7011 1.5463 0.3239 0.8670 32.9089 0.2508 'International Tables Vol C 4.2.6.8 and 6.1.1.4'
S 0.1246 0.1234 6.9053 1.4679 5.2034 22.2151 1.4379 0.2536 1.5863 56.1720 0.8669 'International Tables Vol C 4.2.6.8 and 6.1.1.4'
Na 0.0362 0.0249 4.7626 3.2850 3.1736 8.8422 1.2674 0.3136 1.1128 129.4240 0.6760 'International Tables Vol C 4.2.6.8 and 6.1.1.4'

loop_
_montpellier_diffrn_reflns_class_number
_montpellier_diffrn_reflns_class_d_res_high
_montpellier_diffrn_reflns_class_d_res_low
_montpellier_diffrn_reflns_class_redundancy
_montpellier_diffrn_reflns_class_av_i/ui
_diffrn_reflns_class_av_R_eq
_montpellier_diffrn_reflns_class_completeness_shell
_montpellier_diffrn_reflns_class_cumul_completeness
0 100.0 1.67 3.3 47.18 0.021 99.7 99.74
1 1.67 1.32 2.8 26.42 0.031 100.0 99.87
2 1.32 1.15 2.5 19.33 0.036 100.0 99.91
3 1.15 1.04 2.3 14.77 0.040 100.0 99.94
4 1.04 0.97 2.1 9.45 0.057 100.0 99.95
5 0.97 0.91 1.9 7.36 0.074 100.0 99.96
6 0.91 0.87 1.8 5.73 0.093 100.0 99.96
7 0.87 0.83 1.7 5.21 0.095 99.9 99.96
8 0.83 0.79 1.6 4.16 0.127 98.6 99.81
9 0.79 0.73 1.1 3.25 0.132 40.9 87.23

loop_
_geom_angle_atom_site_label_1
_geom_angle_site_symmetry_1
_geom_angle_atom_site_label_2
_geom_angle_atom_site_label_3
_geom_angle
_geom_angle_publ_flag
C31 3_554 S1 O2 106.9(2) yes
C31 3_554 S1 O3 107.0(2) yes
O2 . S1 O3 110.4(3) yes
C31 3_554 S1 O50 106.9(2) yes
O2 . S1 O50 112.1(3) yes
O3 . S1 O50 113.1(3) yes
S1 . O3 Na4 147.9(3) yes
O46 3_454 Na4 O3 92.7(2) yes
O46 3_454 Na4 O5 95.42(18) yes
O3 . Na4 O5 131.71(17) yes
O46 3_454 Na4 O11 166.5(2) yes
O3 . Na4 O11 100.88(16) yes
O5 . Na4 O11 75.44(12) yes
O46 3_454 Na4 O49 88.53(19) yes
O3 . Na4 O49 119.59(19) yes
O5 . Na4 O49 108.16(17) yes
O11 . Na4 O49 84.99(15) yes
Na4 . O5 C6 146.3(3) yes
O5 . C6 C7 119.4(4) yes
O5 . C6 C34 119.4(4) yes
C7 . C6 C34 121.2(4) yes
C6 . C7 C8 121.9(4) yes
C6 . C7 C37 118.6(4) yes
C8 . C7 C37 119.5(4) yes
C7 . C8 C9 110.0(3) yes
C7 . C8 H81 110.2 no
C9 . C8 H81 107.5 no
C7 . C8 H82 109.9 no
C9 . C8 H82 110.3 no
H81 . C8 H82 108.9 no
C8 . C9 C10 121.7(4) yes
C8 . C9 C15 120.1(4) yes
C10 . C9 C15 118.1(4) yes
C9 . C10 O11 118.0(4) yes
C9 . C10 C12 120.7(4) yes
O11 . C10 C12 121.3(4) yes
C10 . O11 Na4 144.2(3) yes
C10 . O11 H111 109.3 no
Na4 . O11 H111 100.2 no
C10 . C12 C13 119.1(4) yes
C10 . C12 C20 121.0(4) yes
C13 . C12 C20 119.9(4) yes
C12 . C13 C14 120.1(4) yes
C12 . C13 H131 120.0 no
C14 . C13 H131 119.9 no
C13 . C14 C15 120.3(4) yes
C13 . C14 S16 120.0(3) yes
C15 . C14 S16 119.7(3) yes
C14 . C15 C9 121.5(4) yes
C14 . C15 H151 118.8 no
C9 . C15 H151 119.7 no
C14 . S16 O17 106.8(2) yes
C14 . S16 O18 105.7(3) yes
O17 . S16 O18 114.6(3) yes
C14 . S16 O19 106.8(2) yes
O17 . S16 O19 111.4(3) yes
O18 . S16 O19 111.0(4) yes
C12 . C20 C21 113.3(3) yes
C12 . C20 H202 109.2 no
C21 . C20 H202 108.6 no
C12 . C20 H201 109.1 no
C21 . C20 H201 107.6 no
H202 . C20 H201 109.0 no
C20 . C21 C22 120.7(4) yes
C20 . C21 C44 120.5(4) yes
C22 . C21 C44 118.8(4) yes
C21 . C22 O23 119.3(4) yes
C21 . C22 C24 121.5(4) yes
O23 . C22 C24 119.1(4) yes
C22 . O23 H231 117.7 no
C22 . C24 C25 121.4(4) yes
C22 . C24 C42 118.3(4) yes
C25 . C24 C42 120.3(4) yes
C24 . C25 C26 112.0(3) yes
C24 . C25 H251 108.5 no
C26 . C25 H251 107.7 no
C24 . C25 H252 109.5 no
C26 . C25 H252 109.1 no
H251 . C25 H252 110.0 no
C25 . C26 C27 120.4(4) yes
C25 . C26 C32 119.6(4) yes
C27 . C26 C32 120.0(4) yes
C26 . C27 O28 119.5(4) yes
C26 . C27 C29 119.6(4) yes
O28 . C27 C29 120.9(4) yes
C27 . O28 H281 118.0 no
C27 . C29 C30 118.8(4) yes
C27 . C29 C33 121.2(4) yes
C30 . C29 C33 120.0(4) yes
C29 . C30 C31 121.6(4) yes
C29 . C30 H301 119.1 no
C31 . C30 H301 119.3 no
S1 3_455 C31 C30 121.1(3) yes
S1 3_455 C31 C32 119.1(3) yes
C30 . C31 C32 119.9(4) yes
C31 . C32 C26 120.2(4) yes
C31 . C32 H321 120.3 no
C26 . C32 H321 119.6 no
C29 . C33 C34 113.3(3) yes
C29 . C33 H332 108.9 no
C34 . C33 H332 107.5 no
C29 . C33 H331 108.4 no
C34 . C33 H331 108.6 no
H332 . C33 H331 110.1 no
C33 . C34 C6 120.7(4) yes
C33 . C34 C35 120.4(4) yes
C6 . C34 C35 119.0(4) yes
C34 . C35 C36 119.7(4) yes
C34 . C35 H351 120.2 no
C36 . C35 H351 120.1 no
C35 . C36 C37 121.3(4) yes
C35 . C36 S38 119.9(4) yes
C37 . C36 S38 118.8(4) yes
C36 . C37 C7 120.3(4) yes
C36 . C37 H371 121.1 no
C7 . C37 H371 118.5 no
C36 . S38 O39 108.9(4) yes
C36 . S38 O40 109.3(3) yes
O39 . S38 O40 114.1(8) yes
C36 . S38 O41 106.7(4) yes
O39 . S38 O41 111.4(8) yes
O40 . S38 O41 106.1(7) yes
C24 . C42 C43 119.9(4) yes
C24 . C42 H421 120.1 no
C43 . C42 H421 120.1 no
C42 . C43 C44 121.4(4) yes
C42 . C43 S45 119.2(4) yes
C44 . C43 S45 119.3(3) yes
C21 . C44 C43 120.0(4) yes
C21 . C44 H441 121.0 no
C43 . C44 H441 119.0 no
C43 . S45 O46 108.9(2) yes
C43 . S45 O47 107.6(3) yes
O46 . S45 O47 110.3(4) yes
C43 . S45 O48 106.8(3) yes
O46 . S45 O48 113.6(4) yes
O47 . S45 O48 109.5(5) yes
Na4 3_555 O46 S45 146.5(3) yes
C58 . N57 H571 120.9 no
C58 . N57 H572 120.1 no
H571 . N57 H572 118.6 no
N57 . C58 N59 122.5(8) yes
N57 . C58 N61 120.0(6) yes
N59 . C58 N61 117.5(7) yes
C58 . N59 N60 122.1(8) yes
C58 . N59 H591 118.3 no
N60 . N59 H591 119.1 no
N59 . N60 H601 119.6 no
N59 . N60 H602 119.8 no
H601 . N60 H602 69.9 no
C58 . N61 H612 120.7 no
C58 . N61 H611 120.1 no
H612 . N61 H611 118.8 no
C63 . N62 H621 119.0 no
C63 . N62 H622 120.8 no
H621 . N62 H622 119.3 no
N62 . C63 N64 118.7(5) yes
N62 . C63 N66 121.4(5) yes
N64 . C63 N66 119.8(5) yes
C63 . N64 N65 120.8(5) yes
C63 . N64 H641 119.5 no
N65 . N64 H641 118.9 no
N64 . N65 H651 120.2 no
N64 . N65 H652 119.9 no
H651 . N65 H652 119.9 no
C63 . N66 H661 120.9 no
C63 . N66 H662 119.9 no
H661 . N66 H662 119.0 no
C68 . N67 C72 115.1(9) yes
N67 . C68 C69 124.0(8) yes
N67 . C68 H681 118.0 no
C69 . C68 H681 118.0 no
C68 . C69 C70 119.7(8) yes
C68 . C69 H691 120.1 no
C70 . C69 H691 120.1 no
C69 . C70 C71 116.9(7) yes
C69 . C70 H701 121.4 no
C71 . C70 H701 121.7 no
C70 . C71 C72 121.2(9) yes
C70 . C71 H711 119.8 no
C72 . C71 H711 118.9 no
N67 . C72 C71 119.5(9) yes
N67 . C72 C73 126.5(14) yes
C71 . C72 C73 114.0(15) yes
C72 . C73 N74 119(2) yes
C73 . N74 H741 105.2 no
C73 . N74 H743 103.9 no
H741 . N74 H743 113.7 no
C73 . N74 H742 105.5 no
H741 . N74 H742 113.9 no
H743 . N74 H742 113.4 no

loop_
_geom_bond_atom_site_label_1
_geom_bond_atom_site_label_2
_geom_bond_site_symmetry_2
_geom_bond_distance
_geom_bond_publ_flag
S1 C31 3_554 1.753(4) yes
S1 O2 . 1.457(4) yes
S1 O3 . 1.453(4) yes
S1 O50 . 1.449(4) yes
O3 Na4 . 2.259(4) yes
Na4 O46 3_454 2.323(5) yes
Na4 O5 . 2.288(4) yes
Na4 O11 . 2.511(4) yes
Na4 O49 . 2.314(5) yes
O5 C6 . 1.353(5) yes
C6 C7 . 1.406(6) yes
C6 C34 . 1.412(6) yes
C7 C8 . 1.523(6) yes
C7 C37 . 1.384(6) yes
C8 C9 . 1.514(6) yes
C8 H81 . 0.965 no
C8 H82 . 0.979 no
C9 C10 . 1.410(6) yes
C9 C15 . 1.379(6) yes
C10 O11 . 1.365(5) yes
C10 C12 . 1.403(6) yes
O11 H111 . 0.830 no
C12 C13 . 1.397(6) yes
C12 C20 . 1.520(6) yes
C13 C14 . 1.376(6) yes
C13 H131 . 0.922 no
C14 C15 . 1.388(6) yes
C14 S16 . 1.764(5) yes
C15 H151 . 0.928 no
S16 O17 . 1.456(4) yes
S16 O18 . 1.447(5) yes
S16 O19 . 1.457(4) yes
C20 C21 . 1.526(6) yes
C20 H202 . 0.959 no
C20 H201 . 0.969 no
C21 C22 . 1.400(6) yes
C21 C44 . 1.388(6) yes
C22 O23 . 1.361(5) yes
C22 C24 . 1.405(6) yes
O23 H231 . 1.042 no
C24 C25 . 1.512(6) yes
C24 C42 . 1.401(6) yes
C25 C26 . 1.524(6) yes
C25 H251 . 0.962 no
C25 H252 . 0.969 no
C26 C27 . 1.412(6) yes
C26 C32 . 1.387(6) yes
C27 O28 . 1.335(5) yes
C27 C29 . 1.423(6) yes
O28 H281 . 1.087 no
C29 C30 . 1.385(6) yes
C29 C33 . 1.511(6) yes
C30 C31 . 1.384(6) yes
C30 H301 . 0.936 no
C31 C32 . 1.402(6) yes
C32 H321 . 0.936 no
C33 C34 . 1.515(6) yes
C33 H332 . 0.969 no
C33 H331 . 0.971 no
C34 C35 . 1.381(7) yes
C35 C36 . 1.395(7) yes
C35 H351 . 0.930 no
C36 C37 . 1.386(7) yes
C36 S38 . 1.761(5) yes
C37 H371 . 0.940 no
S38 O39 . 1.375(7) yes
S38 O40 . 1.405(7) yes
S38 O41 . 1.418(8) yes
C42 C43 . 1.384(6) yes
C42 H421 . 0.928 no
C43 C44 . 1.386(6) yes
C43 S45 . 1.768(5) yes
C44 H441 . 0.941 no
S45 O46 . 1.414(5) yes
S45 O47 . 1.447(6) yes
S45 O48 . 1.433(5) yes
O52 O53 . 0.804(19) yes
N57 C58 . 1.297(9) yes
N57 H571 . 0.876 no
N57 H572 . 0.860 no
C58 N59 . 1.316(8) yes
C58 N61 . 1.329(11) yes
N59 N60 . 1.314(11) yes
N59 H591 . 0.862 no
N60 H601 . 0.869 no
N60 H602 . 0.861 no
N61 H612 . 0.861 no
N61 H611 . 0.859 no
N62 C63 . 1.312(7) yes
N62 H621 . 0.859 no
N62 H622 . 0.846 no
C63 N64 . 1.339(7) yes
C63 N66 . 1.320(7) yes
N64 N65 . 1.396(7) yes
N64 H641 . 0.863 no
N65 H651 . 0.950 no
N65 H652 . 0.958 no
N66 H661 . 0.864 no
N66 H662 . 0.871 no
N67 C68 . 1.243(13) yes
N67 C72 . 1.402(17) yes
C68 C69 . 1.369(11) yes
C68 H681 . 0.950 no
C69 C70 . 1.311(13) yes
C69 H691 . 0.950 no
C70 C71 . 1.328(14) yes
C70 H701 . 0.950 no
C71 C72 . 1.338(15) yes
C71 H711 . 0.950 no
C72 C73 . 1.609(18) yes
C73 N74 . 1.10(3) yes
N74 H741 . 1.087 no
N74 H743 . 1.083 no
N74 H742 . 1.086 no

loop_
_geom_hbond_atom_site_label_D
_geom_hbond_atom_site_label_H
_geom_hbond_atom_site_label_A
_geom_hbond_site_symmetry_A
_geom_hbond_angle_DHA
_geom_hbond_distance_DH
_geom_hbond_distance_HA
_geom_hbond_distance_DA
_geom_hbond_publ_flag
C15 H151 O53 3_554 172.5(4) 0.928 2.552 3.474(8) yes
C35 H351 O17 1_455 167.05(14) 0.930 2.581 3.494(8) yes
N60 H601 O46 4_556 158.7(3) 0.869 2.419 3.244(8) yes
N60 H602 O55 2_565 125.2(6) 0.861 2.595 3.170(8) yes
N59 H591 O49 2_566 148.6(3) 0.862 2.213 2.982(8) yes
N61 H612 O47 3_454 169.2(3) 0.861 1.970 2.820(8) yes
N61 H611 O39 4_455 167.6(5) 0.859 1.982 2.826(8) yes
N57 H572 O3 . 125.4(2) 0.860 2.491 3.071(8) yes
N57 H572 O46 3_454 148.37(17) 0.860 2.553 3.317(8) yes
N64 H641 O17 4_555 175.00(19) 0.863 1.979 2.839(8) yes
N66 H661 N67 2_565 154.1(4) 0.864 2.380 3.180(8) yes
N66 H662 O50 . 170.82(18) 0.871 2.063 2.926(8) yes
N62 H621 O19 4_555 169.2(2) 0.859 2.065 2.913(8) yes
N62 H622 O2 . 171.68(16) 0.846 2.106 2.945(8) yes
N74 H743 O47 4_555 150.9(8) 1.083 1.851 2.846(8) yes
C68 H681 O19 4_555 153.4(3) 0.950 2.575 3.451(8) yes
O11 H111 O23 . 162.61(15) 0.830 1.790 2.595(8) yes
O28 H281 O5 . 171.90(19) 1.087 1.428 2.510(8) yes
O28 H281 C6 . 144.66(12) 1.087 2.284 3.232(8) yes
O23 H231 C27 . 142.57(12) 1.042 2.480 3.367(8) yes
O23 H231 O28 . 165.16(17) 1.042 1.537 2.558(8) yes
